data_4030918
loop_
_publ_author_name
'Valiulin, Roman A.'
'Mamidyala, Sreeman'
'Finn, M. G.'

_publ_section_title
;
 Taming chlorine azide: access to 1,2-azidochlorides from alkenes.
;
_journal_issue 5
_journal_name_full 'The Journal of organic chemistry'
_journal_page_first 2740
_journal_page_last 2755
_journal_paper_doi 10.1021/acs.joc.5b00009
_journal_volume 80
_journal_year 2015
_chemical_formula_moiety 'C16 H16 Cl N3 O4'
_chemical_formula_sum 'C16 H16 Cl N3 O4'
_chemical_formula_weight 349.77
_chemical_name_systematic
;
 ?
;
_space_group_crystal_system monoclinic
_space_group_IT_number 14
_space_group_name_Hall '-P 2ybc'
_space_group_name_H-M_alt 'P 1 21/c 1'
_symmetry_space_group_name_Hall '-P 2ybc'
_symmetry_space_group_name_H-M 'P 1 21/c 1'
_atom_sites_solution_hydrogens geom
_atom_sites_solution_primary iterative
_audit_creation_date 2014-01-02
_audit_creation_method
;
Olex2 1.2-beta
(compiled 2013.12.10 svn.r2850 for OlexSys, GUI svn.r4736)
;
_cell_angle_alpha 90
_cell_angle_beta 112.823(5)
_cell_angle_gamma 90
_cell_formula_units_Z 4
_cell_length_a 8.720(3)
_cell_length_b 23.945(8)
_cell_length_c 8.704(3)
_cell_measurement_reflns_used 9975
_cell_measurement_temperature 252
_cell_measurement_theta_max 31.788
_cell_measurement_theta_min 2.534
_cell_volume 1675.1(10)
_computing_cell_refinement 'SAINT v8.32B (Bruker, 2013)'
_computing_data_reduction 'SAINT v8.32B (Bruker, 2013)'
_computing_molecular_graphics 'Olex2 (Dolomanov et al., 2009)'
_computing_publication_material 'Olex2 (Dolomanov et al., 2009)'
_computing_structure_refinement 'ShelXL (Sheldrick, 2008)'
_computing_structure_solution
;
Superflip (Palatinus & Chapuis, 2007;Palatinus & van der Lee, 2008;
Palatinus et al., 2012)
;
_diffrn_ambient_temperature 252
_diffrn_detector_area_resol_mean 512
_diffrn_measured_fraction_theta_full 0.996
_diffrn_measured_fraction_theta_max 0.997
_diffrn_measurement_device_type 'Bruker APEX-II CCD'
_diffrn_measurement_method '\f and \w scans'
_diffrn_radiation_monochromator graphite
_diffrn_radiation_type MoK\a
_diffrn_radiation_wavelength 0.71073
_diffrn_reflns_av_R_equivalents 0.0404
_diffrn_reflns_av_unetI/netI 0.0355
_diffrn_reflns_Laue_measured_fraction_full 0.996
_diffrn_reflns_Laue_measured_fraction_max 0.997
_diffrn_reflns_limit_h_max 11
_diffrn_reflns_limit_h_min -11
_diffrn_reflns_limit_k_max 31
_diffrn_reflns_limit_k_min -30
_diffrn_reflns_limit_l_max 11
_diffrn_reflns_limit_l_min -11
_diffrn_reflns_number 15965
_diffrn_reflns_point_group_measured_fraction_full 0.996
_diffrn_reflns_point_group_measured_fraction_max 0.997
_diffrn_reflns_theta_full 26.000
_diffrn_reflns_theta_max 27.483
_diffrn_reflns_theta_min 2.534
_diffrn_source 'fine-focus sealed tube'
_diffrn_standards_number 0
_exptl_absorpt_coefficient_mu 0.253
_exptl_absorpt_correction_T_max 0.7463
_exptl_absorpt_correction_T_min 0.6661
_exptl_absorpt_correction_type multi-scan
_exptl_absorpt_process_details
;
SADABS-2012/1 (Bruker,2012) was used for absorption correction.
wR2(int) was 0.0870 before and 0.0651 after correction.
The Ratio of minimum to maximum transmission is 0.8925.
The \l/2 correction factor is 0.0015.
;
_exptl_crystal_colour colourless
_exptl_crystal_colour_primary colourless
_exptl_crystal_density_diffrn 1.387
_exptl_crystal_description prism
_exptl_crystal_F_000 728
_exptl_crystal_recrystallization_method
;
'The material was recrystallised by vapour diffusion from a mixture of DCM, 
hexanes, EtOAc and a mixture of hexanes and EtOH.'
;
_exptl_crystal_size_max 0.526
_exptl_crystal_size_mid 0.515
_exptl_crystal_size_min 0.395
_refine_diff_density_max 0.793
_refine_diff_density_min -0.336
_refine_diff_density_rms 0.063
_refine_ls_extinction_method none
_refine_ls_goodness_of_fit_ref 1.152
_refine_ls_hydrogen_treatment mixed
_refine_ls_matrix_type full
_refine_ls_number_parameters 219
_refine_ls_number_reflns 3836
_refine_ls_number_restraints 0
_refine_ls_restrained_S_all 1.152
_refine_ls_R_factor_all 0.0868
_refine_ls_R_factor_gt 0.0780
_refine_ls_shift/su_max 0.042
_refine_ls_shift/su_mean 0.005
_refine_ls_structure_factor_coef Fsqd
_refine_ls_weighting_details 'w=1/[\s^2^(Fo^2^)+(0.0638P)^2^+2.4396P] where P=(Fo^2^+2Fc^2^)/3'
_refine_ls_weighting_scheme calc
_refine_ls_wR_factor_gt 0.2064
_refine_ls_wR_factor_ref 0.2117
_reflns_Friedel_coverage 0.000
_reflns_number_gt 3185
_reflns_number_total 3836
_reflns_threshold_expression 'I > 2\s(I)'
_cod_data_source_file jo5b00009_si_003.cif
_cod_data_source_block mgrav3052
_cod_original_cell_volume 1675.1(9)
_cod_database_code 4030918
_shelxl_version_number 2013-3
_shelx_space_group_comment
;
The symmetry employed for this shelxl refinement is uniquely defined
by the following loop, which should always be used as a source of
symmetry information in preference to the above space-group names.
They are only intended as comments.
;
_olex2_refinement_description
;
1. Fixed Uiso
 At 1.2 times of:
  All C(H) groups, All C(H,H) groups
 At 1.5 times of:
  All C(H,H,H) groups
2.a Ternary CH refined with riding coordinates:
 C3(H3), C4(H4)
2.b Secondary CH2 refined with riding coordinates:
 C8(H8A,H8B), C7(H7A,H7B)
2.c Aromatic/amide H refined with riding coordinates:
 C10(H10), C9(H9), C12(H12), C11(H11)
2.d Idealised Me refined as rotating group:
 C14(H14A,H14B,H14C), C16(H16A,H16B,H16C)
;

loop_
_space_group_symop_operation_xyz
'x, y, z'
'-x, y+1/2, -z+1/2'
'-x, -y, -z'
'x, -y-1/2, z-1/2'

loop_
_atom_site_label
_atom_site_type_symbol
_atom_site_fract_x
_atom_site_fract_y
_atom_site_fract_z
_atom_site_U_iso_or_equiv
_atom_site_adp_type
_atom_site_occupancy
_atom_site_site_symmetry_order
_atom_site_calc_flag
_atom_site_refinement_flags_posn
Cl1 Cl 0.04154(13) 0.26969(5) 0.98815(16) 0.0722(4) Uani 1 1 d .
O3 O -0.0936(3) 0.40227(13) 1.1962(3) 0.0618(7) Uani 1 1 d .
O1 O -0.4129(3) 0.47061(11) 0.7064(3) 0.0551(6) Uani 1 1 d .
O2 O -0.2839(3) 0.49327(10) 0.9770(3) 0.0537(6) Uani 1 1 d .
O4 O 0.1733(3) 0.42243(12) 1.2575(3) 0.0597(7) Uani 1 1 d .
N3 N -0.1233(4) 0.42784(12) 0.7032(3) 0.0521(7) Uani 1 1 d .
N2 N 0.0152(4) 0.39972(13) 0.7377(3) 0.0533(7) Uani 1 1 d .
N1 N 0.0830(3) 0.39097(11) 0.9020(3) 0.0414(6) Uani 1 1 d .
C3 C 0.2341(4) 0.35657(13) 0.9724(4) 0.0413(7) Uani 1 1 d .
H3 H 0.2744 0.3575 1.0968 0.050 Uiso 1 1 calc R
C8 C 0.3723(5) 0.37804(16) 0.9217(7) 0.0671(11) Uani 1 1 d .
H8A H 0.3418 0.3721 0.8009 0.081 Uiso 1 1 calc R
H8B H 0.3891 0.4185 0.9450 0.081 Uiso 1 1 calc R
C15 C 0.0351(4) 0.41344(13) 1.1593(4) 0.0400(6) Uani 1 1 d .
C2 C -0.0125(4) 0.41410(12) 0.9769(4) 0.0359(6) Uani 1 1 d .
C7 C 0.5282(6) 0.3470(2) 1.0190(8) 0.0852(16) Uani 1 1 d .
H7A H 0.5704 0.3598 1.1363 0.102 Uiso 1 1 calc R
H7B H 0.6134 0.3561 0.9739 0.102 Uiso 1 1 calc R
C4 C 0.1951(4) 0.29649(13) 0.9145(4) 0.0425(7) Uani 1 1 d .
H4 H 0.1443 0.2965 0.7899 0.051 Uiso 1 1 calc R
C14 C -0.5512(5) 0.50638(19) 0.6923(6) 0.0668(11) Uani 1 1 d .
H14A H -0.6414 0.5010 0.5829 0.100 Uiso 1 1 calc GR
H14B H -0.5150 0.5455 0.7045 0.100 Uiso 1 1 calc GR
H14C H -0.5911 0.4969 0.7800 0.100 Uiso 1 1 calc GR
C5 C 0.3486(4) 0.26000(14) 0.9691(4) 0.0480(7) Uani 1 1 d .
C1 C -0.1446(4) 0.43700(12) 0.8471(4) 0.0401(6) Uani 1 1 d .
C10 C 0.4729(8) 0.1688(2) 1.0105(7) 0.0932(17) Uani 1 1 d .
H10 H 0.4616 0.1294 1.0110 0.112 Uiso 1 1 calc R
C9 C 0.3350(6) 0.20178(17) 0.9648(6) 0.0690(11) Uani 1 1 d .
H9 H 0.2282 0.1850 0.9295 0.083 Uiso 1 1 calc R
C13 C -0.2860(4) 0.47010(13) 0.8536(4) 0.0435(7) Uani 1 1 d .
C16 C -0.0680(6) 0.4063(3) 1.3705(5) 0.0844(16) Uani 1 1 d .
H16A H -0.1721 0.3976 1.3834 0.127 Uiso 1 1 calc GR
H16B H -0.0330 0.4443 1.4104 0.127 Uiso 1 1 calc GR
H16C H 0.0183 0.3798 1.4355 0.127 Uiso 1 1 calc GR
C6 C 0.5047(5) 0.28372(19) 1.0148(6) 0.0646(11) Uani 1 1 d .
C12 C 0.6442(6) 0.2496(3) 1.0595(8) 0.0936(17) Uani 1 1 d .
H12 H 0.7515 0.2659 1.0929 0.112 Uiso 1 1 calc R
C11 C 0.6285(8) 0.1923(3) 1.0559(8) 0.1009(19) Uani 1 1 d .
H11 H 0.7241 0.1692 1.0845 0.121 Uiso 1 1 calc R

loop_
_atom_site_aniso_label
_atom_site_aniso_U_11
_atom_site_aniso_U_22
_atom_site_aniso_U_33
_atom_site_aniso_U_23
_atom_site_aniso_U_13
_atom_site_aniso_U_12
Cl1 0.0547(5) 0.0670(6) 0.0981(8) 0.0232(5) 0.0331(5) -0.0061(4)
O3 0.0537(14) 0.103(2) 0.0363(12) 0.0088(12) 0.0254(11) -0.0010(14)
O1 0.0543(14) 0.0610(15) 0.0444(13) 0.0018(11) 0.0130(11) 0.0128(11)
O2 0.0641(16) 0.0602(15) 0.0415(13) -0.0041(10) 0.0257(12) 0.0116(11)
O4 0.0525(14) 0.0808(18) 0.0388(12) -0.0043(12) 0.0102(11) -0.0076(13)
N3 0.0694(19) 0.0532(16) 0.0349(13) 0.0046(12) 0.0216(13) 0.0133(14)
N2 0.074(2) 0.0577(17) 0.0364(14) 0.0042(12) 0.0309(14) 0.0148(15)
N1 0.0526(15) 0.0419(13) 0.0353(13) -0.0001(10) 0.0233(11) 0.0046(11)
C3 0.0417(15) 0.0423(15) 0.0434(16) -0.0040(12) 0.0203(13) 0.0009(12)
C8 0.071(3) 0.0425(19) 0.110(3) -0.005(2) 0.059(3) -0.0066(17)
C15 0.0477(16) 0.0417(15) 0.0321(14) 0.0012(11) 0.0172(13) 0.0036(13)
C2 0.0448(15) 0.0311(13) 0.0372(14) -0.0005(11) 0.0216(12) 0.0000(11)
C7 0.057(2) 0.065(3) 0.146(5) -0.019(3) 0.052(3) -0.011(2)
C4 0.0448(16) 0.0438(16) 0.0400(15) 0.0002(12) 0.0175(13) -0.0035(13)
C14 0.062(2) 0.078(3) 0.059(2) 0.0160(19) 0.0215(19) 0.026(2)
C5 0.0528(18) 0.0450(17) 0.0461(17) -0.0017(13) 0.0190(15) 0.0038(14)
C1 0.0509(17) 0.0396(15) 0.0329(14) 0.0025(11) 0.0196(13) 0.0031(13)
C10 0.128(5) 0.054(3) 0.099(4) 0.010(2) 0.046(4) 0.033(3)
C9 0.080(3) 0.047(2) 0.074(3) 0.0026(18) 0.024(2) 0.0042(19)
C13 0.0533(18) 0.0383(15) 0.0414(16) 0.0047(12) 0.0210(14) 0.0027(13)
C16 0.078(3) 0.147(5) 0.040(2) 0.015(2) 0.036(2) 0.021(3)
C6 0.054(2) 0.061(2) 0.086(3) -0.006(2) 0.034(2) 0.0072(17)
C12 0.059(3) 0.098(4) 0.124(5) -0.008(3) 0.037(3) 0.024(3)
C11 0.096(4) 0.097(4) 0.113(4) 0.013(3) 0.045(4) 0.054(4)

loop_
_atom_type_symbol
_atom_type_description
_atom_type_scat_dispersion_real
_atom_type_scat_dispersion_imag
_atom_type_scat_source
C C 0.0033 0.0016 'International Tables Vol C Tables 4.2.6.8 and 6.1.1.4'
H H 0.0000 0.0000 'International Tables Vol C Tables 4.2.6.8 and 6.1.1.4'
Cl Cl 0.1484 0.1585 'International Tables Vol C Tables 4.2.6.8 and 6.1.1.4'
N N 0.0061 0.0033 'International Tables Vol C Tables 4.2.6.8 and 6.1.1.4'
O O 0.0106 0.0060 'International Tables Vol C Tables 4.2.6.8 and 6.1.1.4'

loop_
_geom_angle_atom_site_label_1
_geom_angle_atom_site_label_2
_geom_angle_atom_site_label_3
_geom_angle
C15 O3 C16 116.4(3)
C13 O1 C14 116.3(3)
N2 N3 C1 108.4(3)
N3 N2 N1 108.2(2)
N2 N1 C3 119.2(2)
N2 N1 C2 110.5(3)
C2 N1 C3 130.1(3)
N1 C3 H3 108.7
N1 C3 C8 111.8(3)
N1 C3 C4 110.1(3)
C8 C3 H3 108.7
C4 C3 H3 108.7
C4 C3 C8 108.9(3)
C3 C8 H8A 110.0
C3 C8 H8B 110.0
H8A C8 H8B 108.4
C7 C8 C3 108.4(4)
C7 C8 H8A 110.0
C7 C8 H8B 110.0
O3 C15 C2 110.9(3)
O4 C15 O3 125.7(3)
O4 C15 C2 123.4(3)
N1 C2 C15 122.9(3)
N1 C2 C1 104.0(2)
C1 C2 C15 133.1(3)
C8 C7 H7A 108.9
C8 C7 H7B 108.9
C8 C7 C6 113.4(4)
H7A C7 H7B 107.7
C6 C7 H7A 108.9
C6 C7 H7B 108.9
Cl1 C4 H4 107.9
C3 C4 Cl1 108.6(2)
C3 C4 H4 107.9
C5 C4 Cl1 111.7(2)
C5 C4 C3 112.7(3)
C5 C4 H4 107.9
O1 C14 H14A 109.5
O1 C14 H14B 109.5
O1 C14 H14C 109.5
H14A C14 H14B 109.5
H14A C14 H14C 109.5
H14B C14 H14C 109.5
C9 C5 C4 120.8(3)
C6 C5 C4 120.4(3)
C6 C5 C9 118.7(4)
N3 C1 C2 108.8(3)
N3 C1 C13 122.4(3)
C2 C1 C13 128.7(3)
C9 C10 H10 119.7
C9 C10 C11 120.5(5)
C11 C10 H10 119.8
C5 C9 H9 119.5
C10 C9 C5 120.9(5)
C10 C9 H9 119.5
O1 C13 C1 111.2(3)
O2 C13 O1 125.1(3)
O2 C13 C1 123.7(3)
O3 C16 H16A 109.5
O3 C16 H16B 109.5
O3 C16 H16C 109.5
H16A C16 H16B 109.5
H16A C16 H16C 109.5
H16B C16 H16C 109.5
C5 C6 C7 121.5(3)
C5 C6 C12 119.7(5)
C12 C6 C7 118.8(4)
C6 C12 H12 119.6
C11 C12 C6 120.7(5)
C11 C12 H12 119.6
C10 C11 H11 120.3
C12 C11 C10 119.4(5)
C12 C11 H11 120.3

loop_
_geom_bond_atom_site_label_1
_geom_bond_atom_site_label_2
_geom_bond_distance
Cl1 C4 1.811(3)
O3 C15 1.309(4)
O3 C16 1.448(4)
O1 C14 1.445(5)
O1 C13 1.329(4)
O2 C13 1.203(4)
O4 C15 1.196(4)
N3 N2 1.311(4)
N3 C1 1.354(4)
N2 N1 1.335(4)
N1 C3 1.471(4)
N1 C2 1.358(4)
C3 H3 1.0000
C3 C8 1.525(5)
C3 C4 1.518(4)
C8 H8A 0.9900
C8 H8B 0.9900
C8 C7 1.491(7)
C15 C2 1.477(4)
C2 C1 1.376(4)
C7 H7A 0.9900
C7 H7B 0.9900
C7 C6 1.527(6)
C4 H4 1.0000
C4 C5 1.513(5)
C14 H14A 0.9800
C14 H14B 0.9800
C14 H14C 0.9800
C5 C9 1.398(5)
C5 C6 1.383(5)
C1 C13 1.484(4)
C10 H10 0.9500
C10 C9 1.362(7)
C10 C11 1.377(9)
C9 H9 0.9500
C16 H16A 0.9800
C16 H16B 0.9800
C16 H16C 0.9800
C6 C12 1.390(6)
C12 H12 0.9500
C12 C11 1.378(9)
C11 H11 0.9500

loop_
_geom_torsion_atom_site_label_1
_geom_torsion_atom_site_label_2
_geom_torsion_atom_site_label_3
_geom_torsion_atom_site_label_4
_geom_torsion
Cl1 C4 C5 C9 41.3(4)
Cl1 C4 C5 C6 -142.6(3)
O3 C15 C2 N1 -138.1(3)
O3 C15 C2 C1 44.7(5)
O4 C15 C2 N1 42.4(5)
O4 C15 C2 C1 -134.8(4)
N3 N2 N1 C3 175.6(3)
N3 N2 N1 C2 -0.4(4)
N3 C1 C13 O1 23.5(4)
N3 C1 C13 O2 -156.4(3)
N2 N3 C1 C2 0.7(4)
N2 N3 C1 C13 177.1(3)
N2 N1 C3 C8 54.4(4)
N2 N1 C3 C4 -66.8(4)
N2 N1 C2 C15 -177.1(3)
N2 N1 C2 C1 0.8(3)
N1 C3 C8 C7 171.0(3)
N1 C3 C4 Cl1 -61.2(3)
N1 C3 C4 C5 174.5(3)
N1 C2 C1 N3 -0.9(3)
N1 C2 C1 C13 -177.0(3)
C3 N1 C2 C15 7.6(5)
C3 N1 C2 C1 -174.6(3)
C3 C8 C7 C6 49.4(5)
C3 C4 C5 C9 163.9(3)
C3 C4 C5 C6 -19.9(5)
C8 C3 C4 Cl1 176.0(3)
C8 C3 C4 C5 51.6(4)
C8 C7 C6 C5 -18.1(7)
C8 C7 C6 C12 162.4(5)
C15 C2 C1 N3 176.6(3)
C15 C2 C1 C13 0.5(6)
C2 N1 C3 C8 -130.6(4)
C2 N1 C3 C4 108.2(3)
C2 C1 C13 O1 -160.9(3)
C2 C1 C13 O2 19.2(5)
C7 C6 C12 C11 -179.4(5)
C4 C3 C8 C7 -67.1(4)
C4 C5 C9 C10 178.6(4)
C4 C5 C6 C7 2.6(6)
C4 C5 C6 C12 -177.9(4)
C14 O1 C13 O2 6.3(5)
C14 O1 C13 C1 -173.7(3)
C5 C6 C12 C11 1.2(8)
C1 N3 N2 N1 -0.2(4)
C9 C5 C6 C7 178.8(4)
C9 C5 C6 C12 -1.7(6)
C9 C10 C11 C12 1.9(9)
C16 O3 C15 O4 6.0(6)
C16 O3 C15 C2 -173.5(3)
C6 C5 C9 C10 2.4(7)
C6 C12 C11 C10 -1.2(10)
C11 C10 C9 C5 -2.5(8)
